data_4076205
loop_
_publ_author_name
'Bartlett, Michael J.'
'Hill, Anthony F.'
'Smith, Matthew K.'

_publ_section_title
;
 A Bimetallic Complex Spanned by the C4H Ligand:&#x00A0; Synthesis of
 [Cl(CO)2L2RuC&#x22EE;CCHCRuL2(\h-C5H5)]PF6(L = PPh3)
;
_journal_issue 24
_journal_name_full Organometallics
_journal_page_first 5795
_journal_paper_doi 10.1021/om050800o
_journal_volume 24
_journal_year 2005
_chemical_formula_sum 'C48 H38 O2 P2 Ru'
_chemical_formula_weight 809.79
_chemical_name_systematic
;
 ?
;
_space_group_IT_number 2
_symmetry_cell_setting triclinic
_symmetry_space_group_name_Hall '-P 1'
_symmetry_space_group_name_H-M 'P -1'
_atom_sites_solution_hydrogens geom
_atom_sites_solution_primary direct
_atom_sites_solution_secondary difmap
_audit_creation_method SHELXL-97
_cell_angle_alpha 100.96(3)
_cell_angle_beta 93.85(3)
_cell_angle_gamma 106.40(3)
_cell_formula_units_Z 2
_cell_length_a 10.010(2)
_cell_length_b 13.520(3)
_cell_length_c 15.669(3)
_cell_measurement_reflns_used 24394
_cell_measurement_temperature 200(2)
_cell_measurement_theta_max 0.41
_cell_measurement_theta_min 27.48
_cell_volume 1980.7(8)
_computing_cell_refinement DENZO-SMN
_computing_data_collection 'Nonius Collect'
_computing_data_reduction 'X -Seed'
_computing_molecular_graphics 'X-Seed / POV-Ray'
_computing_publication_material 'Microsoft Office 2000'
_computing_structure_refinement 'SHELXL-97 (Sheldrick, 1997)'
_computing_structure_solution 'SHELXS-97 (Sheldrick, 1990)'
_diffrn_ambient_temperature 200(2)
_diffrn_measured_fraction_theta_full 0.996
_diffrn_measured_fraction_theta_max 0.996
_diffrn_measurement_device_type CCD
_diffrn_measurement_method ' \f and \w scans with CCD '
_diffrn_radiation_monochromator graphite
_diffrn_radiation_source 'fine-focus sealed tube'
_diffrn_radiation_type MoK\a
_diffrn_radiation_wavelength 0.71073
_diffrn_reflns_av_R_equivalents 0.0810
_diffrn_reflns_av_sigmaI/netI 0.0615
_diffrn_reflns_limit_h_max 12
_diffrn_reflns_limit_h_min -13
_diffrn_reflns_limit_k_max 17
_diffrn_reflns_limit_k_min -17
_diffrn_reflns_limit_l_max 20
_diffrn_reflns_limit_l_min -20
_diffrn_reflns_number 42635
_diffrn_reflns_theta_full 27.50
_diffrn_reflns_theta_max 27.50
_diffrn_reflns_theta_min 2.66
_diffrn_standards_decay_% 0.00
_diffrn_standards_interval_count 0
_diffrn_standards_interval_time 0
_diffrn_standards_number 0
_exptl_absorpt_coefficient_mu 0.515
_exptl_absorpt_correction_T_max 0.958
_exptl_absorpt_correction_T_min 0.842
_exptl_absorpt_correction_type integration
_exptl_absorpt_process_details
;
Gaussian integration (Coppens, 1970)
;
_exptl_crystal_colour orange
_exptl_crystal_density_diffrn 1.358
_exptl_crystal_density_method 'not measured'
_exptl_crystal_description plate
_exptl_crystal_F_000 832
_exptl_crystal_size_max 0.38
_exptl_crystal_size_mid 0.19
_exptl_crystal_size_min 0.18
_refine_diff_density_max 0.578
_refine_diff_density_min -0.907
_refine_diff_density_rms 0.086
_refine_ls_extinction_method none
_refine_ls_goodness_of_fit_ref 0.983
_refine_ls_hydrogen_treatment mixed
_refine_ls_matrix_type full
_refine_ls_number_parameters 478
_refine_ls_number_reflns 9060
_refine_ls_number_restraints 0
_refine_ls_restrained_S_all 0.983
_refine_ls_R_factor_all 0.0755
_refine_ls_R_factor_gt 0.0448
_refine_ls_shift/su_max 0.001
_refine_ls_shift/su_mean 0.000
_refine_ls_structure_factor_coef Fsqd
_refine_ls_weighting_details 'calc w=1/[\s^2^(Fo^2^)+(0.0752P)^2^+0.0000P] where P=(Fo^2^+2Fc^2^)/3'
_refine_ls_weighting_scheme calc
_refine_ls_wR_factor_gt 0.1053
_refine_ls_wR_factor_ref 0.1223
_reflns_number_gt 6584
_reflns_number_total 9060
_reflns_threshold_expression >2sigma(I)
_cod_data_source_file om050800osi20050916_040815.cif
_cod_data_source_block c:\docume~1\admini~1\desktop\newxta~1\mb7\mb7
_cod_original_cell_volume 1980.7(7)
_cod_original_sg_symbol_H-M P-1
_cod_database_code 4076205

loop_
_symmetry_equiv_pos_as_xyz
'x, y, z'
'-x, -y, -z'

loop_
_atom_site_label
_atom_site_type_symbol
_atom_site_fract_x
_atom_site_fract_y
_atom_site_fract_z
_atom_site_U_iso_or_equiv
_atom_site_adp_type
_atom_site_occupancy
_atom_site_symmetry_multiplicity
_atom_site_calc_flag
_atom_site_refinement_flags
Ru1 Ru 0.71149(2) 0.711078(18) 0.689703(15) 0.03165(9) Uani 1 1 d .
P1 P 0.65306(7) 0.83653(6) 0.62096(5) 0.03088(17) Uani 1 1 d .
O1 O 0.4130(3) 0.5611(3) 0.6489(2) 0.0956(12) Uani 1 1 d .
C1 C 0.5245(4) 0.6169(3) 0.6628(3) 0.0556(10) Uani 1 1 d .
P2 P 0.77096(7) 0.61111(6) 0.78569(5) 0.03029(17) Uani 1 1 d .
O2 O 0.7967(3) 0.5927(2) 0.52314(17) 0.0653(7) Uani 1 1 d .
C2 C 0.7699(3) 0.6387(3) 0.5856(2) 0.0423(7) Uani 1 1 d .
C3 C 0.9053(3) 0.8219(2) 0.73193(19) 0.0351(6) Uani 1 1 d .
C5 C 1.1475(3) 0.9599(3) 0.7937(2) 0.0454(8) Uani 1 1 d .
C6 C 1.2585(3) 1.0213(2) 0.8204(2) 0.0647(11) Uani 1 1 d .
H6 H 1.3481 1.0709 0.8419 0.078 Uiso 1 1 calc R
C7 C 0.6291(3) 1.3178(2) 0.9997(2) 0.0845(14) Uani 1 1 d R
H7 H 0.6400 1.3729 0.9686 0.101 Uiso 1 1 calc R
C8 C 0.5030(5) 1.2416(4) 0.9906(3) 0.0687(11) Uani 1 1 d .
H8 H 0.4256 1.2435 0.9531 0.082 Uiso 1 1 calc R
C9 C 0.4879(5) 1.1633(4) 1.0348(3) 0.0746(12) Uani 1 1 d .
H9 H 0.3994 1.1110 1.0285 0.089 Uiso 1 1 calc R
C10 C 0.5982(6) 1.1584(5) 1.0883(4) 0.1043(18) Uani 1 1 d .
H10 H 0.5867 1.1025 1.1185 0.125 Uiso 1 1 calc R
C11 C 0.7244(7) 1.2339(6) 1.0983(5) 0.124(2) Uani 1 1 d .
H11 H 0.8012 1.2307 1.1356 0.149 Uiso 1 1 calc R
C12 C 0.7412(5) 1.3142(5) 1.0549(5) 0.115(2) Uani 1 1 d .
H12 H 0.8292 1.3674 1.0624 0.137 Uiso 1 1 calc R
C111 C 0.4655(3) 0.7965(2) 0.57870(18) 0.0326(6) Uani 1 1 d .
C112 C 0.3726(3) 0.8414(3) 0.6202(2) 0.0423(7) Uani 1 1 d .
H112 H 0.4066 0.8989 0.6695 0.051 Uiso 1 1 calc R
C113 C 0.2299(3) 0.8033(3) 0.5904(2) 0.0498(8) Uani 1 1 d .
H113 H 0.1670 0.8348 0.6196 0.060 Uiso 1 1 calc R
C114 C 0.1788(3) 0.7203(3) 0.5191(2) 0.0433(7) Uani 1 1 d .
H114 H 0.0811 0.6949 0.4987 0.052 Uiso 1 1 calc R
C115 C 0.2708(3) 0.6739(3) 0.4772(2) 0.0415(7) Uani 1 1 d .
H115 H 0.2363 0.6162 0.4281 0.050 Uiso 1 1 calc R
C116 C 0.4131(3) 0.7120(2) 0.50702(19) 0.0385(7) Uani 1 1 d .
H116 H 0.4758 0.6799 0.4782 0.046 Uiso 1 1 calc R
C121 C 0.7391(3) 0.8623(2) 0.52420(18) 0.0332(6) Uani 1 1 d .
C122 C 0.6769(3) 0.8953(2) 0.4575(2) 0.0398(7) Uani 1 1 d .
H122 H 0.5860 0.9034 0.4607 0.048 Uiso 1 1 calc R
C123 C 0.7459(4) 0.9165(3) 0.3861(2) 0.0441(8) Uani 1 1 d .
H123 H 0.7027 0.9397 0.3411 0.053 Uiso 1 1 calc R
C124 C 0.8776(4) 0.9038(3) 0.3804(2) 0.0468(8) Uani 1 1 d .
H124 H 0.9246 0.9176 0.3312 0.056 Uiso 1 1 calc R
C125 C 0.9404(3) 0.8712(3) 0.4459(2) 0.0460(8) Uani 1 1 d .
H125 H 1.0306 0.8620 0.4418 0.055 Uiso 1 1 calc R
C126 C 0.8728(3) 0.8514(2) 0.5183(2) 0.0393(7) Uani 1 1 d .
H126 H 0.9179 0.8304 0.5640 0.047 Uiso 1 1 calc R
C131 C 0.6798(3) 0.9690(2) 0.68840(19) 0.0348(6) Uani 1 1 d .
C132 C 0.6843(4) 1.0544(3) 0.6505(2) 0.0468(8) Uani 1 1 d .
H132 H 0.6846 1.0463 0.5889 0.056 Uiso 1 1 calc R
C133 C 0.6884(4) 1.1512(3) 0.7009(3) 0.0588(10) Uani 1 1 d .
H133 H 0.6912 1.2088 0.6737 0.071 Uiso 1 1 calc R
C134 C 0.6883(4) 1.1647(3) 0.7901(2) 0.0570(9) Uani 1 1 d .
H134 H 0.6884 1.2307 0.8243 0.068 Uiso 1 1 calc R
C135 C 0.6882(4) 1.0826(3) 0.8293(2) 0.0569(9) Uani 1 1 d .
H135 H 0.6909 1.0921 0.8911 0.068 Uiso 1 1 calc R
C136 C 0.6842(4) 0.9848(3) 0.7788(2) 0.0488(8) Uani 1 1 d .
H136 H 0.6845 0.9283 0.8066 0.059 Uiso 1 1 calc R
C211 C 0.6177(3) 0.5054(2) 0.79820(18) 0.0332(6) Uani 1 1 d .
C212 C 0.5389(3) 0.5196(3) 0.8659(2) 0.0492(8) Uani 1 1 d .
H212 H 0.5703 0.5820 0.9110 0.059 Uiso 1 1 calc R
C213 C 0.4138(4) 0.4429(3) 0.8684(2) 0.0611(10) Uani 1 1 d .
H213 H 0.3598 0.4536 0.9150 0.073 Uiso 1 1 calc R
C214 C 0.3679(4) 0.3526(3) 0.8049(3) 0.0529(9) Uani 1 1 d .
H214 H 0.2840 0.2995 0.8081 0.063 Uiso 1 1 calc R
C215 C 0.4432(4) 0.3387(3) 0.7363(3) 0.0581(10) Uani 1 1 d .
H215 H 0.4106 0.2765 0.6911 0.070 Uiso 1 1 calc R
C216 C 0.5660(3) 0.4146(3) 0.7328(2) 0.0491(8) Uani 1 1 d .
H216 H 0.6167 0.4047 0.6844 0.059 Uiso 1 1 calc R
C221 C 0.8985(3) 0.5422(2) 0.75101(18) 0.0348(6) Uani 1 1 d .
C222 C 0.8952(3) 0.4444(3) 0.7674(2) 0.0425(7) Uani 1 1 d .
H222 H 0.8258 0.4111 0.7999 0.051 Uiso 1 1 calc R
C223 C 0.9916(3) 0.3945(3) 0.7371(2) 0.0476(8) Uani 1 1 d .
H223 H 0.9874 0.3272 0.7483 0.057 Uiso 1 1 calc R
C224 C 1.0935(4) 0.4426(3) 0.6905(2) 0.0550(9) Uani 1 1 d .
H224 H 1.1598 0.4086 0.6696 0.066 Uiso 1 1 calc R
C225 C 1.0987(4) 0.5400(3) 0.6746(3) 0.0592(10) Uani 1 1 d .
H225 H 1.1691 0.5734 0.6427 0.071 Uiso 1 1 calc R
C226 C 1.0025(3) 0.5899(3) 0.7045(2) 0.0456(8) Uani 1 1 d .
H226 H 1.0075 0.6573 0.6932 0.055 Uiso 1 1 calc R
C231 C 0.8414(3) 0.6785(3) 0.89966(19) 0.0388(7) Uani 1 1 d .
C232 C 0.8584(4) 0.7847(3) 0.9305(2) 0.0519(9) Uani 1 1 d .
H232 H 0.8337 0.8253 0.8923 0.062 Uiso 1 1 calc R
C233 C 0.9118(4) 0.8323(3) 1.0179(2) 0.0663(11) Uani 1 1 d .
H233 H 0.9245 0.9055 1.0387 0.080 Uiso 1 1 calc R
C234 C 0.9459(4) 0.7747(4) 1.0738(2) 0.0681(12) Uani 1 1 d .
H234 H 0.9816 0.8078 1.1333 0.082 Uiso 1 1 calc R
C235 C 0.9286(4) 0.6685(4) 1.0444(2) 0.0662(11) Uani 1 1 d .
H235 H 0.9523 0.6285 1.0835 0.079 Uiso 1 1 calc R
C236 C 0.8766(4) 0.6202(3) 0.9575(2) 0.0534(9) Uani 1 1 d .
H236 H 0.8648 0.5471 0.9372 0.064 Uiso 1 1 calc R
C4 C 1.0175(3) 0.8874(2) 0.7603(2) 0.0384(7) Uani 1 1 d .
H1RH H 0.658(3) 0.762(2) 0.7742(19) 0.039 Uiso 1 1 d .

loop_
_atom_site_aniso_label
_atom_site_aniso_U_11
_atom_site_aniso_U_22
_atom_site_aniso_U_33
_atom_site_aniso_U_23
_atom_site_aniso_U_13
_atom_site_aniso_U_12
Ru1 0.02590(13) 0.03506(15) 0.03727(15) 0.01376(10) 0.00644(9) 0.00994(9)
P1 0.0285(4) 0.0331(4) 0.0344(4) 0.0110(3) 0.0054(3) 0.0118(3)
O1 0.0329(14) 0.103(2) 0.152(3) 0.082(2) -0.0130(16) -0.0081(15)
C1 0.0378(19) 0.061(2) 0.077(3) 0.042(2) 0.0037(17) 0.0133(16)
P2 0.0276(4) 0.0342(4) 0.0315(4) 0.0114(3) 0.0057(3) 0.0098(3)
O2 0.091(2) 0.0570(16) 0.0497(15) 0.0045(13) 0.0180(14) 0.0278(15)
C2 0.0444(18) 0.0384(17) 0.0447(19) 0.0142(15) 0.0032(14) 0.0106(14)
C3 0.0354(16) 0.0376(16) 0.0360(16) 0.0128(13) 0.0058(12) 0.0136(13)
C5 0.0483(19) 0.0444(19) 0.0383(17) 0.0091(15) 0.0032(14) 0.0064(15)
C6 0.058(2) 0.065(3) 0.054(2) 0.0104(19) -0.0054(18) -0.0041(19)
C7 0.091(4) 0.069(3) 0.098(4) 0.014(3) 0.039(3) 0.026(3)
C8 0.075(3) 0.072(3) 0.058(2) 0.004(2) 0.001(2) 0.027(2)
C9 0.065(3) 0.087(3) 0.070(3) 0.024(3) 0.010(2) 0.016(2)
C10 0.094(4) 0.130(5) 0.098(4) 0.044(4) 0.000(3) 0.038(4)
C11 0.080(4) 0.141(6) 0.141(6) 0.017(5) -0.031(4) 0.036(4)
C12 0.055(3) 0.097(4) 0.169(7) -0.009(4) 0.024(4) 0.012(3)
C111 0.0302(14) 0.0363(16) 0.0348(15) 0.0118(12) 0.0051(11) 0.0124(11)
C112 0.0353(16) 0.0439(18) 0.0465(18) 0.0026(14) 0.0058(13) 0.0144(13)
C113 0.0342(17) 0.052(2) 0.065(2) 0.0070(18) 0.0121(15) 0.0192(14)
C114 0.0287(15) 0.0460(19) 0.054(2) 0.0133(16) 0.0039(13) 0.0085(13)
C115 0.0380(16) 0.0428(18) 0.0402(17) 0.0082(14) 0.0019(13) 0.0081(13)
C116 0.0367(16) 0.0434(18) 0.0380(16) 0.0073(14) 0.0048(12) 0.0171(13)
C121 0.0368(16) 0.0268(14) 0.0360(15) 0.0074(12) 0.0081(12) 0.0082(11)
C122 0.0412(17) 0.0394(17) 0.0403(17) 0.0115(14) 0.0075(13) 0.0122(13)
C123 0.055(2) 0.0422(18) 0.0344(16) 0.0148(14) 0.0038(14) 0.0101(15)
C124 0.056(2) 0.0401(18) 0.0402(18) 0.0126(15) 0.0144(15) 0.0040(15)
C125 0.0446(18) 0.0455(19) 0.0495(19) 0.0134(15) 0.0169(15) 0.0117(14)
C126 0.0393(16) 0.0389(17) 0.0419(17) 0.0145(14) 0.0095(13) 0.0106(13)
C131 0.0288(14) 0.0363(16) 0.0392(16) 0.0068(13) 0.0034(12) 0.0109(11)
C132 0.057(2) 0.0408(18) 0.0427(18) 0.0077(15) 0.0073(15) 0.0153(15)
C133 0.080(3) 0.0374(19) 0.058(2) 0.0098(17) 0.010(2) 0.0167(18)
C134 0.071(2) 0.0352(19) 0.059(2) -0.0009(17) 0.0124(18) 0.0127(17)
C135 0.076(3) 0.048(2) 0.0424(19) 0.0021(17) 0.0100(17) 0.0174(18)
C136 0.062(2) 0.0422(19) 0.0416(18) 0.0090(15) 0.0046(15) 0.0157(16)
C211 0.0310(14) 0.0361(16) 0.0353(15) 0.0118(13) 0.0051(11) 0.0118(12)
C212 0.0414(18) 0.053(2) 0.0448(19) 0.0016(16) 0.0132(14) 0.0049(15)
C213 0.048(2) 0.074(3) 0.056(2) 0.013(2) 0.0247(17) 0.0057(18)
C214 0.0377(18) 0.050(2) 0.067(2) 0.0186(18) 0.0085(16) 0.0019(14)
C215 0.049(2) 0.042(2) 0.070(2) -0.0042(18) 0.0067(18) 0.0031(15)
C216 0.0468(19) 0.0449(19) 0.048(2) -0.0003(16) 0.0148(15) 0.0070(15)
C221 0.0326(15) 0.0426(17) 0.0323(15) 0.0117(13) 0.0049(12) 0.0137(12)
C222 0.0433(18) 0.0487(19) 0.0434(18) 0.0193(15) 0.0121(14) 0.0189(14)
C223 0.054(2) 0.0462(19) 0.053(2) 0.0170(16) 0.0085(16) 0.0266(16)
C224 0.052(2) 0.070(2) 0.064(2) 0.0265(19) 0.0202(17) 0.0397(18)
C225 0.044(2) 0.076(3) 0.081(3) 0.044(2) 0.0306(18) 0.0324(18)
C226 0.0400(17) 0.052(2) 0.058(2) 0.0274(17) 0.0204(15) 0.0219(14)
C231 0.0290(15) 0.0509(19) 0.0336(15) 0.0094(14) 0.0074(12) 0.0064(13)
C232 0.058(2) 0.052(2) 0.0389(18) 0.0055(16) 0.0106(15) 0.0078(16)
C233 0.072(3) 0.064(3) 0.043(2) -0.0060(19) 0.0114(18) 0.000(2)
C234 0.052(2) 0.099(4) 0.0314(19) -0.002(2) 0.0024(16) 0.001(2)
C235 0.060(2) 0.100(3) 0.0348(19) 0.014(2) -0.0029(17) 0.021(2)
C236 0.052(2) 0.066(2) 0.0425(19) 0.0148(17) 0.0024(15) 0.0177(17)
C4 0.0378(17) 0.0404(17) 0.0379(16) 0.0119(14) 0.0065(13) 0.0107(13)

loop_
_atom_type_symbol
_atom_type_description
_atom_type_scat_dispersion_real
_atom_type_scat_dispersion_imag
_atom_type_scat_source
C C 0.0033 0.0016 'International Tables Vol C Tables 4.2.6.8 and 6.1.1.4'
H H 0.0000 0.0000 'International Tables Vol C Tables 4.2.6.8 and 6.1.1.4'
O O 0.0106 0.0060 'International Tables Vol C Tables 4.2.6.8 and 6.1.1.4'
P P 0.1023 0.0942 'International Tables Vol C Tables 4.2.6.8 and 6.1.1.4'
Ru Ru -1.2594 0.8363 'International Tables Vol C Tables 4.2.6.8 and 6.1.1.4'

loop_
_exptl_crystal_face_index_h
_exptl_crystal_face_index_k
_exptl_crystal_face_index_l
_exptl_crystal_face_perp_dist
1 0 0 0.200
0 1 0 0.070
0 -1 0 0.120
0 0 1 0.030
-2 1 0 0.183
0 -1 -2 0.066
0 9 -10 0.101

loop_
_geom_angle_atom_site_label_1
_geom_angle_atom_site_label_2
_geom_angle_atom_site_label_3
_geom_angle
C1 Ru1 C2 92.03(16)
C1 Ru1 C3 173.02(14)
C2 Ru1 C3 94.95(13)
C1 Ru1 P1 92.56(11)
C2 Ru1 P1 94.79(10)
C3 Ru1 P1 86.79(9)
C1 Ru1 P2 90.84(10)
C2 Ru1 P2 96.58(10)
C3 Ru1 P2 88.43(9)
P1 Ru1 P2 168.00(3)
C131 P1 C121 103.70(13)
C131 P1 C111 102.04(14)
C121 P1 C111 102.86(13)
C131 P1 Ru1 117.52(10)
C121 P1 Ru1 116.46(10)
C111 P1 Ru1 112.30(10)
O1 C1 Ru1 178.4(4)
C211 P2 C221 103.95(13)
C211 P2 C231 102.56(13)
C221 P2 C231 103.38(14)
C211 P2 Ru1 111.43(10)
C221 P2 Ru1 115.56(9)
C231 P2 Ru1 118.23(11)
O2 C2 Ru1 176.2(3)
C4 C3 Ru1 177.2(3)
C6 C5 C4 178.7(3)
C8 C7 C12 119.4(4)
C9 C8 C7 120.1(4)
C8 C9 C10 120.8(5)
C11 C10 C9 119.8(6)
C10 C11 C12 120.2(6)
C11 C12 C7 119.6(5)
C112 C111 C116 118.7(3)
C112 C111 P1 122.1(2)
C116 C111 P1 118.9(2)
C111 C112 C113 120.5(3)
C114 C113 C112 120.6(3)
C113 C114 C115 119.5(3)
C116 C115 C114 119.8(3)
C115 C116 C111 120.9(3)
C122 C121 C126 118.7(3)
C122 C121 P1 122.0(2)
C126 C121 P1 119.3(2)
C123 C122 C121 120.7(3)
C124 C123 C122 120.0(3)
C125 C124 C123 119.8(3)
C124 C125 C126 120.5(3)
C125 C126 C121 120.3(3)
C136 C131 C132 117.8(3)
C136 C131 P1 120.7(2)
C132 C131 P1 121.3(2)
C133 C132 C131 121.0(3)
C134 C133 C132 120.4(4)
C135 C134 C133 119.7(3)
C134 C135 C136 120.1(3)
C131 C136 C135 120.9(3)
C212 C211 C216 117.9(3)
C212 C211 P2 121.2(2)
C216 C211 P2 120.2(2)
C211 C212 C213 120.2(3)
C214 C213 C212 120.7(3)
C213 C214 C215 119.7(3)
C214 C215 C216 120.0(3)
C215 C216 C211 121.5(3)
C222 C221 C226 118.3(3)
C222 C221 P2 123.5(2)
C226 C221 P2 118.2(2)
C223 C222 C221 121.0(3)
C224 C223 C222 120.0(3)
C225 C224 C223 119.6(3)
C224 C225 C226 120.6(3)
C225 C226 C221 120.6(3)
C232 C231 C236 119.0(3)
C232 C231 P2 122.1(3)
C236 C231 P2 118.9(3)
C231 C232 C233 119.9(4)
C234 C233 C232 120.6(4)
C233 C234 C235 120.3(3)
C234 C235 C236 119.8(4)
C235 C236 C231 120.4(4)
C3 C4 C5 178.1(4)

loop_
_geom_bond_atom_site_label_1
_geom_bond_atom_site_label_2
_geom_bond_distance
Ru1 C1 1.909(4)
Ru1 C2 1.950(4)
Ru1 C3 2.063(3)
Ru1 P1 2.3557(9)
Ru1 P2 2.3560(10)
P1 C131 1.835(3)
P1 C121 1.836(3)
P1 C111 1.838(3)
O1 C1 1.136(4)
P2 C211 1.829(3)
P2 C221 1.835(3)
P2 C231 1.835(3)
O2 C2 1.147(4)
C3 C4 1.210(4)
C5 C6 1.176(4)
C5 C4 1.386(4)
C7 C8 1.365(5)
C7 C12 1.387(7)
C8 C9 1.351(6)
C9 C10 1.366(7)
C10 C11 1.359(8)
C11 C12 1.366(9)
C111 C112 1.381(4)
C111 C116 1.392(4)
C112 C113 1.388(4)
C113 C114 1.375(5)
C114 C115 1.387(4)
C115 C116 1.385(4)
C121 C122 1.388(4)
C121 C126 1.394(4)
C122 C123 1.387(4)
C123 C124 1.383(5)
C124 C125 1.373(5)
C125 C126 1.390(4)
C131 C136 1.387(4)
C131 C132 1.387(5)
C132 C133 1.383(5)
C133 C134 1.375(5)
C134 C135 1.367(5)
C135 C136 1.394(5)
C211 C212 1.380(4)
C211 C216 1.384(4)
C212 C213 1.391(5)
C213 C214 1.361(5)
C214 C215 1.368(5)
C215 C216 1.374(5)
C221 C222 1.386(4)
C221 C226 1.390(4)
C222 C223 1.385(4)
C223 C224 1.379(5)
C224 C225 1.374(5)
C225 C226 1.381(4)
C231 C232 1.382(5)
C231 C236 1.397(5)
C232 C233 1.396(5)
C233 C234 1.364(6)
C234 C235 1.379(6)
C235 C236 1.388(5)
